data_2002661
loop_
_publ_author_name
'Osterloh, D'
'Mueller-Buschbaum, Hk'

_publ_section_title
;
K (Mg2.61 Cu0.39) Cu (As O4)3: Eine weitere Verbindung mit
Johilleritstruktur
;
_journal_name_full 'Journal of Alloys Compd.'
_journal_page_first L19
_journal_page_last L21
_journal_paper_doi 10.1016/0925-8388(94)91065-0
_journal_volume 209
_journal_year 1994
_chemical_formula_structural 'K (Mg2.61 Cu0.39) Cu (As O4)3'
_chemical_formula_sum 'As3 Cu1.39 K Mg2.61 O12'
_chemical_name_systematic
;
Potassium magnesium copper arsenate(V) (1/2.6/1.4/1)
;
_space_group_IT_number 15
_symmetry_cell_setting monoclinic
_symmetry_Int_Tables_number 15
_symmetry_space_group_name_Hall '-C 2yc'
_symmetry_space_group_name_H-M 'C 1 2/c 1'
_cell_angle_alpha 90
_cell_angle_beta 113.568(20)
_cell_angle_gamma 90
_cell_formula_units_Z 4
_cell_length_a 12.1676(30)
_cell_length_b 12.6875(70)
_cell_length_c 6.791(2)
_cell_volume 960.9
_refine_ls_R_factor_all 0.057
_cod_database_code 2002661

loop_
_symmetry_equiv_pos_as_xyz
x,y,z
-x,y,1/2-z
-x,-y,-z
x,-y,1/2+z
1/2+x,1/2+y,z
1/2-x,1/2+y,1/2-z
1/2-x,1/2-y,-z
1/2+x,1/2-y,1/2+z

loop_
_atom_site_label
_atom_site_type_symbol
_atom_site_symmetry_multiplicity
_atom_site_Wyckoff_symbol
_atom_site_fract_x
_atom_site_fract_y
_atom_site_fract_z
_atom_site_occupancy
_atom_site_attached_hydrogens
_atom_site_calc_flag
K1 K1+ 4 e 0.5 0.4849(2) 0.25 1. 0 d
Cu1 Cu2+ 4 e 0. 0.5015(1) 0.25 1. 0 d
Mg1 Mg2+ 4 e 0. 0.2579(3) 0.25 1. 0 d
Mg2 Mg2+ 8 f 0.7781(2) 0.1577(2) 0.3617(3) 0.807 0 d
Cu2 Cu2+ 8 f 0.7781(2) 0.1577(2) 0.3617(3) 0.193 0 d
As1 As5+ 4 e 0. 0.2855(1) 0.75 1. 0 d
As2 As5+ 8 f 0.7375(1) 0.3848(1) 0.1286(1) 1. 0 d
O1 O2- 8 f 0.319 0.495 0.874(1) 1. 0 d
O2 O2- 8 f 0.604 0.121 0.261(1) 1. 0 d
O3 O2- 8 f 0.34 0.669 0.116(1) 1. 0 d
O4 O2- 8 f 0.283 0.689 0.681(1) 1. 0 d
O5 O2- 8 f 0.462 0.712 0.525(1) 1. 0 d
O6 O2- 8 f 0.613 0.888 0.314(1) 1. 0 d

loop_
_atom_type_symbol
_atom_type_oxidation_number
K1+ 1.000
Cu2+ 2.000
Mg2+ 2.000
As5+ 5.000
O2- -2.000
